data_7225874
loop_
_publ_author_name
'Shan, Fa-Shuo'
'Lai, Jia-Ping'
'Sun, Hui'
'Zhang, Ping'
'Luo, Chong'
'He, Yan-Hui'
'Feng, Huan-Ran'

_publ_section_title
;
 A facile, fast responsive and highly selective mercury (II) probe:
 characterized by the fluorescence quenching of
 2,9-dimethyl-1,10-phenanthroline and two new metal-organic frameworks
;
_journal_name_full 'RSC Adv.'
_journal_paper_doi 10.1039/C6RA13514E
_journal_year 2016
_chemical_formula_sum 'C14 H12 Hg2 N4 O6'
_chemical_formula_weight 733.46
_chemical_name_systematic
; 
 ? 
;
_space_group_IT_number 14
_symmetry_cell_setting monoclinic
_symmetry_space_group_name_Hall '-P 2ybc'
_symmetry_space_group_name_H-M 'P 1 21/c 1'
_atom_sites_solution_hydrogens geom
_atom_sites_solution_primary direct
_atom_sites_solution_secondary difmap
_audit_creation_method SHELXL-97
_audit_update_record
;
2016-05-23 deposited with the CCDC.
2016-07-08 downloaded from the CCDC.
;
_cell_angle_alpha 90.00
_cell_angle_beta 95.673(6)
_cell_angle_gamma 90.00
_cell_formula_units_Z 4
_cell_length_a 10.117(3)
_cell_length_b 20.587(6)
_cell_length_c 8.167(3)
_cell_measurement_reflns_used 3976
_cell_measurement_temperature 296(2)
_cell_measurement_theta_max 25.76
_cell_measurement_theta_min 2.98
_cell_volume 1692.7(9)
_computing_structure_refinement 'SHELXL-97 (Sheldrick, 2008)'
_computing_structure_solution 'SHELXS-97 (Sheldrick, 2008)'
_diffrn_ambient_temperature 296(2)
_diffrn_measured_fraction_theta_full 0.999
_diffrn_measured_fraction_theta_max 0.999
_diffrn_measurement_device_type 'Bruker APEX-II CCD'
_diffrn_radiation_monochromator graphite
_diffrn_radiation_source 'fine-focus sealed tube'
_diffrn_radiation_type MoK\a
_diffrn_radiation_wavelength 0.71073
_diffrn_reflns_av_R_equivalents 0.0657
_diffrn_reflns_av_sigmaI/netI 0.0814
_diffrn_reflns_limit_h_max 12
_diffrn_reflns_limit_h_min -11
_diffrn_reflns_limit_k_max 15
_diffrn_reflns_limit_k_min -24
_diffrn_reflns_limit_l_max 9
_diffrn_reflns_limit_l_min -9
_diffrn_reflns_number 8506
_diffrn_reflns_theta_full 25.20
_diffrn_reflns_theta_max 25.20
_diffrn_reflns_theta_min 2.02
_exptl_absorpt_coefficient_mu 18.159
_exptl_absorpt_correction_T_max 0.2639
_exptl_absorpt_correction_T_min 0.1220
_exptl_absorpt_correction_type multi-scan
_exptl_crystal_colour colorless
_exptl_crystal_density_diffrn 2.878
_exptl_crystal_density_method 'not measured'
_exptl_crystal_description block
_exptl_crystal_F_000 1328
_exptl_crystal_size_max 0.20
_exptl_crystal_size_mid 0.20
_exptl_crystal_size_min 0.10
_refine_diff_density_max 2.955
_refine_diff_density_min -2.198
_refine_diff_density_rms 0.385
_refine_ls_extinction_method none
_refine_ls_goodness_of_fit_ref 1.035
_refine_ls_hydrogen_treatment mixed
_refine_ls_matrix_type full
_refine_ls_number_parameters 235
_refine_ls_number_reflns 3048
_refine_ls_number_restraints 0
_refine_ls_restrained_S_all 1.035
_refine_ls_R_factor_all 0.0899
_refine_ls_R_factor_gt 0.0649
_refine_ls_shift/su_max 0.000
_refine_ls_shift/su_mean 0.000
_refine_ls_structure_factor_coef Fsqd
_refine_ls_weighting_details 'calc w=1/[\s^2^(Fo^2^)+(0.1120P)^2^+0.0000P] where P=(Fo^2^+2Fc^2^)/3'
_refine_ls_weighting_scheme calc
_refine_ls_wR_factor_gt 0.1697
_refine_ls_wR_factor_ref 0.1872
_reflns_number_gt 2154
_reflns_number_total 3048
_reflns_threshold_expression >2sigma(I)
_cod_data_source_file c6ra13514e2.cif
_cod_data_source_block 2
_cod_original_sg_symbol_H-M P21/c
_cod_database_code 7225874

loop_
_symmetry_equiv_pos_as_xyz
'x, y, z'
'-x, y+1/2, -z+1/2'
'-x, -y, -z'
'x, -y-1/2, z-1/2'

loop_
_atom_site_label
_atom_site_type_symbol
_atom_site_fract_x
_atom_site_fract_y
_atom_site_fract_z
_atom_site_U_iso_or_equiv
_atom_site_adp_type
_atom_site_occupancy
_atom_site_symmetry_multiplicity
_atom_site_calc_flag
_atom_site_refinement_flags
Hg1 Hg 0.75658(7) 0.37587(3) 0.43364(9) 0.0459(3) Uani 1 1 d .
Hg2 Hg 0.64034(8) 0.29465(3) 0.23833(10) 0.0522(3) Uani 1 1 d .
C1 C 0.5339(19) 0.4913(10) 0.238(2) 0.058(5) Uani 1 1 d .
H1A H 0.5605 0.4466 0.2324 0.087 Uiso 1 1 calc R
H1B H 0.5452 0.5124 0.1356 0.087 Uiso 1 1 calc R
H1C H 0.4422 0.4934 0.2588 0.087 Uiso 1 1 calc R
C2 C 0.6172(19) 0.5243(8) 0.373(2) 0.048(5) Uani 1 1 d .
C3 C 0.6008(19) 0.5899(9) 0.412(3) 0.058(6) Uani 1 1 d .
H3A H 0.5327 0.6136 0.3549 0.070 Uiso 1 1 calc R
C4 C 0.684(2) 0.6198(8) 0.532(3) 0.056(5) Uani 1 1 d .
H4A H 0.6697 0.6628 0.5605 0.067 Uiso 1 1 calc R
C5 C 0.7898(19) 0.5852(8) 0.611(2) 0.048(5) Uani 1 1 d .
C6 C 0.7999(19) 0.5188(8) 0.575(2) 0.045(5) Uani 1 1 d .
C7 C 0.888(2) 0.6151(9) 0.730(3) 0.055(5) Uani 1 1 d .
H7A H 0.8798 0.6586 0.7575 0.066 Uiso 1 1 calc R
C8 C 0.994(2) 0.5794(9) 0.802(3) 0.054(5) Uani 1 1 d .
H8A H 1.0592 0.5993 0.8736 0.064 Uiso 1 1 calc R
C9 C 1.0037(15) 0.5114(9) 0.766(2) 0.041(4) Uani 1 1 d .
C10 C 0.9099(15) 0.4809(8) 0.651(2) 0.035(4) Uani 1 1 d .
C11 C 1.1065(18) 0.4725(9) 0.844(2) 0.049(5) Uani 1 1 d .
H11A H 1.1705 0.4911 0.9193 0.059 Uiso 1 1 calc R
C12 C 1.1123(17) 0.4083(10) 0.810(2) 0.049(5) Uani 1 1 d .
H12A H 1.1788 0.3826 0.8632 0.059 Uiso 1 1 calc R
C13 C 1.0161(17) 0.3803(8) 0.692(3) 0.046(5) Uani 1 1 d .
C14 C 1.020(2) 0.3095(9) 0.655(3) 0.062(6) Uani 1 1 d .
H14A H 0.9493 0.2986 0.5730 0.094 Uiso 1 1 calc R
H14B H 1.0110 0.2852 0.7536 0.094 Uiso 1 1 calc R
H14C H 1.1039 0.2990 0.6148 0.094 Uiso 1 1 calc R
N1 N 0.7161(13) 0.4887(6) 0.4577(18) 0.038(3) Uani 1 1 d .
N2 N 0.9193(13) 0.4160(6) 0.6161(18) 0.041(4) Uani 1 1 d .
N3 N 0.4050(16) 0.2954(7) -0.014(3) 0.058(5) Uani 1 1 d .
N4 N 0.7361(15) 0.1521(8) 0.367(2) 0.051(4) Uani 1 1 d .
O1 O 0.3247(18) 0.2806(7) -0.128(3) 0.102(8) Uani 1 1 d .
O2 O 0.4051(18) 0.3481(9) 0.053(3) 0.110(7) Uani 1 1 d .
O3 O 0.5042(13) 0.2566(6) 0.0269(19) 0.061(4) Uani 1 1 d .
O4 O 0.7262(15) 0.0927(7) 0.398(2) 0.074(5) Uani 1 1 d .
O5 O 0.8026(15) 0.1881(7) 0.4650(18) 0.068(4) Uani 1 1 d .
O6 O 0.6796(14) 0.1727(6) 0.2297(16) 0.056(4) Uani 1 1 d .

loop_
_atom_site_aniso_label
_atom_site_aniso_U_11
_atom_site_aniso_U_22
_atom_site_aniso_U_33
_atom_site_aniso_U_23
_atom_site_aniso_U_13
_atom_site_aniso_U_12
Hg1 0.0500(5) 0.0390(4) 0.0474(5) -0.0058(3) -0.0016(4) -0.0074(3)
Hg2 0.0548(5) 0.0450(5) 0.0547(5) -0.0102(3) -0.0050(4) -0.0068(3)
C1 0.047(11) 0.074(13) 0.049(12) 0.014(10) -0.014(10) 0.019(10)
C2 0.053(11) 0.048(10) 0.042(11) -0.001(8) 0.000(10) 0.006(8)
C3 0.044(11) 0.048(11) 0.082(16) 0.016(10) 0.006(11) 0.008(8)
C4 0.071(14) 0.030(9) 0.071(15) 0.009(9) 0.021(12) 0.012(8)
C5 0.049(11) 0.045(10) 0.054(12) 0.010(9) 0.021(10) -0.007(8)
C6 0.050(11) 0.038(9) 0.045(11) 0.012(8) -0.002(9) -0.014(8)
C7 0.062(13) 0.040(10) 0.066(14) -0.015(9) 0.026(12) -0.003(9)
C8 0.052(11) 0.062(12) 0.050(12) -0.022(10) 0.020(10) -0.022(10)
C9 0.021(8) 0.067(11) 0.038(10) 0.012(8) 0.013(8) -0.018(7)
C10 0.030(8) 0.044(9) 0.034(9) 0.001(7) 0.017(8) 0.004(7)
C11 0.042(10) 0.068(13) 0.036(10) -0.004(9) -0.001(9) -0.022(9)
C12 0.030(9) 0.073(13) 0.044(11) 0.006(9) 0.005(9) 0.007(8)
C13 0.030(9) 0.052(11) 0.055(12) 0.001(8) 0.001(9) 0.002(7)
C14 0.065(13) 0.039(10) 0.081(16) 0.014(10) -0.005(12) 0.004(9)
N1 0.034(7) 0.033(7) 0.047(9) 0.010(6) 0.009(7) -0.003(6)
N2 0.034(7) 0.047(8) 0.042(9) 0.004(6) -0.005(7) 0.005(6)
N3 0.048(10) 0.036(8) 0.086(13) 0.006(8) -0.008(10) 0.000(7)
N4 0.046(9) 0.052(9) 0.053(10) 0.005(8) 0.000(8) 0.000(7)
O1 0.097(13) 0.065(10) 0.125(16) -0.001(9) -0.085(13) -0.007(8)
O2 0.098(13) 0.062(10) 0.16(2) -0.043(12) -0.025(14) 0.022(10)
O3 0.061(8) 0.044(7) 0.074(10) -0.015(6) -0.022(8) 0.013(6)
O4 0.074(10) 0.050(8) 0.094(13) 0.007(8) -0.014(9) 0.005(7)
O5 0.077(10) 0.068(9) 0.053(9) -0.006(7) -0.023(9) -0.003(7)
O6 0.071(9) 0.043(7) 0.047(8) 0.001(6) -0.018(7) 0.002(6)

loop_
_atom_type_symbol
_atom_type_description
_atom_type_scat_dispersion_real
_atom_type_scat_dispersion_imag
_atom_type_scat_source
C C 0.0033 0.0016 'International Tables Vol C Tables 4.2.6.8 and 6.1.1.4'
H H 0.0000 0.0000 'International Tables Vol C Tables 4.2.6.8 and 6.1.1.4'
N N 0.0061 0.0033 'International Tables Vol C Tables 4.2.6.8 and 6.1.1.4'
O O 0.0106 0.0060 'International Tables Vol C Tables 4.2.6.8 and 6.1.1.4'
Hg Hg -2.3894 9.2266 'International Tables Vol C Tables 4.2.6.8 and 6.1.1.4'

loop_
_geom_angle_atom_site_label_1
_geom_angle_atom_site_label_2
_geom_angle_atom_site_label_3
_geom_angle
N2 Hg1 N1 73.0(5)
N2 Hg1 Hg2 157.2(3)
N1 Hg1 Hg2 129.0(3)
O3 Hg2 Hg1 158.8(3)
O3 Hg2 O6 73.7(4)
Hg1 Hg2 O6 127.4(3)
N1 C2 C3 120.1(16)
N1 C2 C1 117.4(15)
C3 C2 C1 122.4(16)
C4 C3 C2 120.9(17)
C3 C4 C5 119.3(17)
C4 C5 C6 118.1(17)
C4 C5 C7 122.4(17)
C6 C5 C7 119.4(16)
N1 C6 C5 122.5(15)
N1 C6 C10 117.0(15)
C5 C6 C10 120.2(15)
C8 C7 C5 120.7(16)
C7 C8 C9 119.6(16)
C10 C9 C11 117.5(16)
C10 C9 C8 121.1(16)
C11 C9 C8 121.4(16)
N2 C10 C9 121.0(14)
N2 C10 C6 120.1(14)
C9 C10 C6 118.8(15)
C12 C11 C9 120.4(16)
C11 C12 C13 119.7(16)
N2 C13 C12 121.0(16)
N2 C13 C14 118.9(16)
C12 C13 C14 120.1(16)
C6 N1 C2 118.7(14)
C6 N1 Hg1 113.8(10)
C2 N1 Hg1 127.4(11)
C13 N2 C10 120.4(14)
C13 N2 Hg1 124.0(11)
C10 N2 Hg1 115.6(10)
O1 N3 O2 122.8(17)
O1 N3 O3 119.0(17)
O2 N3 O3 117.7(16)
O5 N4 O4 120.0(15)
O5 N4 O6 122.4(16)
O4 N4 O6 117.5(15)
N3 O3 Hg2 112.6(11)
N4 O6 Hg2 111.1(10)

loop_
_geom_bond_atom_site_label_1
_geom_bond_atom_site_label_2
_geom_bond_distance
Hg1 N2 2.265(13)
Hg1 N1 2.370(13)
Hg1 Hg2 2.5205(10)
Hg2 O3 2.241(12)
Hg2 O6 2.544(12)
C1 C2 1.49(2)
C2 N1 1.37(2)
C2 C3 1.40(3)
C3 C4 1.38(3)
C4 C5 1.39(3)
C5 C6 1.40(2)
C5 C7 1.46(3)
C6 N1 1.36(2)
C6 C10 1.45(2)
C7 C8 1.38(3)
C8 C9 1.43(3)
C9 C10 1.41(2)
C9 C11 1.41(2)
C10 N2 1.37(2)
C11 C12 1.35(3)
C12 C13 1.42(2)
C13 N2 1.33(2)
C13 C14 1.49(2)
N3 O1 1.21(2)
N3 O2 1.22(2)
N3 O3 1.300(19)
N4 O5 1.24(2)
N4 O4 1.26(2)
N4 O6 1.278(19)
